data_1559534
loop_
_publ_author_name
'Klein Hendges, Ana Paula P.'
'Dos Santos, Elaine Fernanda'
'Teixeira, Sirlei D.'
'Santana, Francielli S.'
'Trezzi, Michelangelo M.'
'Batista, Andrea N. L.'
'Batista, Jr, Joao M'
'de Lima, Vanderlei A.'
'de Assis Marques, Francisco'
'Maia, Beatriz Helena L N Sales'

_publ_section_title
;
 Phytotoxic Neocassane Diterpenes from <i>Eragrostis plana</i>.
;
_journal_name_full 'Journal of natural products'
_journal_paper_doi 10.1021/acs.jnatprod.0c00324
_journal_year 2020
_chemical_absolute_configuration rm
_chemical_formula_moiety 'C20 H30 O'
_chemical_formula_structural C20H30O
_chemical_formula_sum 'C20 H30 O'
_chemical_formula_weight 286.45
_space_group_crystal_system monoclinic
_space_group_IT_number 4
_space_group_name_Hall 'P 2yb'
_space_group_name_H-M_alt 'P 1 21 1'
_atom_sites_solution_hydrogens geom
_atom_sites_solution_primary dual
_atom_sites_solution_secondary difmap
_audit_creation_method SHELXL-2018/3
_cell_angle_alpha 90
_cell_angle_beta 98.210(5)
_cell_angle_gamma 90
_cell_formula_units_Z 2
_cell_length_a 6.2593(14)
_cell_length_b 11.449(3)
_cell_length_c 12.078(3)
_cell_measurement_reflns_used 6027
_cell_measurement_temperature 299(2)
_cell_measurement_theta_max 23.42
_cell_measurement_theta_min 3.28
_cell_volume 856.7(4)
_computing_cell_refinement 'Bruker SAINT'
_computing_data_collection 'Bruker APEX3 (2015)'
_computing_data_reduction 'Bruker SAINT'
_computing_molecular_graphics 'ORTEP (Johnson, 1976 and Farrugia, 2012)'
_computing_publication_material 'SHELXL-97 (Sheldrick, 2008) and WINGX (Farrugia, 2012)'
_computing_structure_refinement 'SHELXL-2018/3 (Sheldrick, 2015)'
_computing_structure_solution 'SHELXT-2015 (Sheldrick, 2015a)'
_diffrn_ambient_temperature 299(2)
_diffrn_detector_area_resol_mean 10.4167
_diffrn_measured_fraction_theta_full 0.997
_diffrn_measured_fraction_theta_max 0.997
_diffrn_measurement_device_type 'Bruker D8 Venture/Photon 100 CMOS'
_diffrn_measurement_method '\f and \w scans'
_diffrn_radiation_monochromator graphite
_diffrn_radiation_type MoK\a
_diffrn_radiation_wavelength 0.71073
_diffrn_reflns_av_R_equivalents 0.0481
_diffrn_reflns_av_unetI/netI 0.0344
_diffrn_reflns_Laue_measured_fraction_full 0.997
_diffrn_reflns_Laue_measured_fraction_max 0.997
_diffrn_reflns_limit_h_max 7
_diffrn_reflns_limit_h_min -7
_diffrn_reflns_limit_k_max 13
_diffrn_reflns_limit_k_min -13
_diffrn_reflns_limit_l_max 14
_diffrn_reflns_limit_l_min -14
_diffrn_reflns_number 17626
_diffrn_reflns_point_group_measured_fraction_full 0.998
_diffrn_reflns_point_group_measured_fraction_max 0.998
_diffrn_reflns_theta_full 24.498
_diffrn_reflns_theta_max 24.498
_diffrn_reflns_theta_min 3.288
_diffrn_source 'fine-focus sealed tube'
_exptl_absorpt_coefficient_mu 0.066
_exptl_absorpt_correction_T_max 0.7455
_exptl_absorpt_correction_T_min 0.6747
_exptl_absorpt_correction_type multi-scan
_exptl_absorpt_process_details
;
SADABS-2012/1 - Bruker AXS area detector scaling and absorption correction 
;
_exptl_crystal_colour colorless
_exptl_crystal_density_diffrn 1.110
_exptl_crystal_description parallelepiped
_exptl_crystal_F_000 316
_exptl_crystal_size_max 0.452
_exptl_crystal_size_mid 0.415
_exptl_crystal_size_min 0.070
_refine_diff_density_max 0.316
_refine_diff_density_min -0.190
_refine_diff_density_rms 0.059
_refine_ls_abs_structure_details
;
 Flack x determined using 922 quotients [(I+)-(I-)]/[(I+)+(I-)]
 (Parsons, Flack and Wagner, Acta Cryst. B69 (2013) 249-259).
;
_refine_ls_abs_structure_Flack 0.7(10)
_refine_ls_extinction_method none
_refine_ls_goodness_of_fit_ref 1.189
_refine_ls_hydrogen_treatment constr
_refine_ls_matrix_type full
_refine_ls_number_parameters 195
_refine_ls_number_reflns 2850
_refine_ls_number_restraints 1
_refine_ls_restrained_S_all 1.189
_refine_ls_R_factor_all 0.0992
_refine_ls_R_factor_gt 0.0839
_refine_ls_shift/su_max 0.004
_refine_ls_shift/su_mean 0.000
_refine_ls_structure_factor_coef Fsqd
_refine_ls_weighting_details 'w=1/[\s^2^(Fo^2^)+(0.1920P)^2^+0.1695P] where P=(Fo^2^+2Fc^2^)/3'
_refine_ls_weighting_scheme calc
_refine_ls_wR_factor_gt 0.2781
_refine_ls_wR_factor_ref 0.2904
_reflns_Friedel_coverage 0.895
_reflns_Friedel_fraction_full 0.998
_reflns_Friedel_fraction_max 0.998
_reflns_number_gt 2309
_reflns_number_total 2850
_reflns_threshold_expression 'I > 2\s(I)'
_cod_data_source_file np0c00324_si_002.cif
_cod_data_source_block shelx
_cod_original_cell_volume 856.6(3)
_cod_original_sg_symbol_H-M 'P 21'
_cod_database_code 1559534
_shelx_shelxl_version_number 2018/3
_shelx_space_group_comment
;
The symmetry employed for this shelxl refinement is uniquely defined
by the following loop, which should always be used as a source of
symmetry information in preference to the above space-group names.
They are only intended as comments.
;
_shelx_estimated_absorpt_t_min 0.971
_shelx_estimated_absorpt_t_max 0.995

loop_
_space_group_symop_operation_xyz
'x, y, z'
'-x, y+1/2, -z'

loop_
_atom_site_label
_atom_site_type_symbol
_atom_site_fract_x
_atom_site_fract_y
_atom_site_fract_z
_atom_site_U_iso_or_equiv
_atom_site_adp_type
_atom_site_occupancy
_atom_site_site_symmetry_order
_atom_site_calc_flag
_atom_site_refinement_flags_posn
_atom_site_refinement_flags_adp
_atom_site_refinement_flags_occupancy
_atom_site_disorder_assembly
_atom_site_disorder_group
C1 C 0.3642(13) 0.6982(6) 0.2425(6) 0.0519(17) Uani 1 1 d . . . . .
H1B H 0.340324 0.732456 0.313118 0.062 Uiso 1 1 calc R U . . .
H1A H 0.513742 0.712024 0.233579 0.062 Uiso 1 1 calc R U . . .
C2 C 0.2193(17) 0.7595(7) 0.1480(7) 0.069(2) Uani 1 1 d . . . . .
H2B H 0.069667 0.751321 0.159241 0.083 Uiso 1 1 calc R U . . .
H2A H 0.253766 0.842093 0.148705 0.083 Uiso 1 1 calc R U . . .
C3 C 0.2493(17) 0.7081(8) 0.0367(7) 0.071(2) Uani 1 1 d . . . . .
H3A H 0.396819 0.721533 0.023972 0.085 Uiso 1 1 calc R U . . .
H3B H 0.154823 0.748320 -0.021679 0.085 Uiso 1 1 calc R U . . .
C4 C 0.2016(13) 0.5754(7) 0.0276(6) 0.0575(19) Uani 1 1 d . . . . .
C5 C 0.3393(11) 0.5140(6) 0.1287(6) 0.0473(16) Uani 1 1 d . . . . .
H5 H 0.489039 0.527486 0.117014 0.057 Uiso 1 1 calc R U . . .
C6 C 0.3177(15) 0.3811(7) 0.1311(7) 0.063(2) Uani 1 1 d . . . . .
H6A H 0.180830 0.360265 0.154600 0.076 Uiso 1 1 calc R U . . .
H6B H 0.319698 0.350043 0.056522 0.076 Uiso 1 1 calc R U . . .
C7 C 0.5021(18) 0.3277(6) 0.2114(7) 0.068(2) Uani 1 1 d . . . . .
H7A H 0.637120 0.341520 0.182944 0.081 Uiso 1 1 calc R U . . .
H7B H 0.480982 0.243917 0.214746 0.081 Uiso 1 1 calc R U . . .
C8 C 0.5174(12) 0.3785(5) 0.3298(6) 0.0486(17) Uani 1 1 d . . . . .
H8 H 0.390811 0.352227 0.362237 0.058 Uiso 1 1 calc R U . . .
C9 C 0.5170(10) 0.5122(5) 0.3286(5) 0.0401(15) Uani 1 1 d . . . . .
H9 H 0.650200 0.536510 0.301209 0.048 Uiso 1 1 calc R U . . .
C10 C 0.3259(10) 0.5659(5) 0.2470(6) 0.0420(15) Uani 1 1 d . . . . .
C11 C 0.5340(13) 0.5546(6) 0.4496(6) 0.0541(17) Uani 1 1 d . . . . .
H11A H 0.557214 0.638379 0.450653 0.065 Uiso 1 1 calc R U . . .
H11B H 0.397104 0.540263 0.475976 0.065 Uiso 1 1 calc R U . . .
C12 C 0.7098(13) 0.4989(6) 0.5298(6) 0.0524(18) Uani 1 1 d . . . . .
C13 C 0.8096(13) 0.4020(6) 0.5039(7) 0.0550(18) Uani 1 1 d . . . . .
C14 C 0.7189(15) 0.3345(7) 0.4041(7) 0.062(2) Uani 1 1 d . . . . .
C15 C 1.0039(18) 0.3502(9) 0.5718(8) 0.076(3) Uani 1 1 d . . . . .
H15 H 1.012707 0.269189 0.576286 0.091 Uiso 1 1 calc R U . . .
C16 C 1.1662(19) 0.4121(12) 0.6266(9) 0.093(4) Uani 1 1 d . . . . .
H16B H 1.162554 0.493262 0.623864 0.112 Uiso 1 1 calc R U . . .
H16A H 1.283015 0.374082 0.667513 0.112 Uiso 1 1 calc R U . . .
C17 C 0.7601(16) 0.5644(10) 0.6375(7) 0.075(2) Uani 1 1 d . . . . .
H17C H 0.842462 0.632963 0.625887 0.113 Uiso 1 1 calc R U . . .
H17A H 0.842107 0.515432 0.692456 0.113 Uiso 1 1 calc R U . . .
H17B H 0.627937 0.587000 0.663311 0.113 Uiso 1 1 calc R U . . .
C18 C 0.2807(18) 0.5342(10) -0.0821(7) 0.082(3) Uani 1 1 d . . . . .
H18C H 0.229311 0.587163 -0.141641 0.123 Uiso 1 1 calc R U . . .
H18A H 0.226061 0.457268 -0.100852 0.123 Uiso 1 1 calc R U . . .
H18B H 0.435619 0.532673 -0.071775 0.123 Uiso 1 1 calc R U . . .
C19 C -0.0407(15) 0.5516(12) 0.0143(9) 0.083(3) Uani 1 1 d . . . . .
H19A H -0.102675 0.592902 0.071165 0.125 Uiso 1 1 calc R U . . .
H19B H -0.065033 0.469345 0.021444 0.125 Uiso 1 1 calc R U . . .
H19C H -0.106879 0.577648 -0.058118 0.125 Uiso 1 1 calc R U . . .
C20 C 0.1103(11) 0.5396(8) 0.2889(7) 0.060(2) Uani 1 1 d . . . . .
H20B H 0.120329 0.560682 0.366342 0.090 Uiso 1 1 calc R U . . .
H20A H 0.078775 0.457723 0.280394 0.090 Uiso 1 1 calc R U . . .
H20C H -0.002745 0.583843 0.245968 0.090 Uiso 1 1 calc R U . . .
O2 O 0.7989(17) 0.2419(6) 0.3825(8) 0.114(3) Uani 1 1 d . . . . .

loop_
_atom_site_aniso_label
_atom_site_aniso_U_11
_atom_site_aniso_U_22
_atom_site_aniso_U_33
_atom_site_aniso_U_23
_atom_site_aniso_U_13
_atom_site_aniso_U_12
C1 0.058(4) 0.039(3) 0.056(4) -0.004(3) 0.001(3) -0.003(3)
C2 0.086(6) 0.046(4) 0.069(5) 0.006(4) -0.009(4) 0.005(4)
C3 0.078(6) 0.065(5) 0.066(5) 0.017(4) -0.002(4) -0.006(4)
C4 0.054(4) 0.061(4) 0.057(4) -0.001(3) 0.006(3) -0.013(4)
C5 0.044(4) 0.046(4) 0.055(4) -0.005(3) 0.014(3) -0.010(3)
C6 0.077(5) 0.051(4) 0.062(4) -0.010(4) 0.013(4) -0.010(4)
C7 0.100(7) 0.034(4) 0.073(5) -0.007(3) 0.026(5) 0.002(4)
C8 0.057(4) 0.033(3) 0.060(4) 0.000(3) 0.023(3) -0.002(3)
C9 0.033(3) 0.041(3) 0.047(3) -0.002(3) 0.012(2) -0.001(3)
C10 0.038(3) 0.036(3) 0.054(3) 0.001(3) 0.015(3) -0.004(3)
C11 0.061(4) 0.048(4) 0.054(4) -0.005(3) 0.013(3) 0.007(3)
C12 0.057(4) 0.049(4) 0.053(4) 0.010(3) 0.015(3) -0.002(3)
C13 0.058(4) 0.051(4) 0.060(4) 0.024(3) 0.022(3) 0.005(3)
C14 0.078(5) 0.045(4) 0.070(5) 0.010(4) 0.030(4) 0.008(4)
C15 0.087(7) 0.073(6) 0.072(5) 0.032(5) 0.024(5) 0.024(5)
C16 0.081(7) 0.114(9) 0.081(6) 0.038(6) 0.000(6) 0.025(6)
C17 0.079(6) 0.088(6) 0.057(5) 0.001(4) 0.005(4) 0.010(5)
C18 0.088(7) 0.100(8) 0.057(5) -0.007(5) 0.007(4) -0.005(6)
C19 0.057(5) 0.108(8) 0.081(6) -0.006(6) -0.004(4) -0.013(5)
C20 0.035(3) 0.076(5) 0.070(5) -0.007(4) 0.014(3) -0.001(3)
O2 0.143(7) 0.062(4) 0.134(7) -0.008(4) 0.013(6) 0.050(5)

loop_
_atom_type_symbol
_atom_type_description
_atom_type_scat_dispersion_real
_atom_type_scat_dispersion_imag
_atom_type_scat_source
C C 0.0033 0.0016 'International Tables Vol C Tables 4.2.6.8 and 6.1.1.4'
H H 0.0000 0.0000 'International Tables Vol C Tables 4.2.6.8 and 6.1.1.4'
O O 0.0106 0.0060 'International Tables Vol C Tables 4.2.6.8 and 6.1.1.4'

loop_
_geom_angle_atom_site_label_1
_geom_angle_atom_site_label_2
_geom_angle_atom_site_label_3
_geom_angle
_geom_angle_site_symmetry_1
_geom_angle_site_symmetry_3
_geom_angle_publ_flag
C2 C1 C10 113.7(6) . . ?
C2 C1 H1B 108.8 . . ?
C10 C1 H1B 108.8 . . ?
C2 C1 H1A 108.8 . . ?
C10 C1 H1A 108.8 . . ?
H1B C1 H1A 107.7 . . ?
C3 C2 C1 110.6(7) . . ?
C3 C2 H2B 109.5 . . ?
C1 C2 H2B 109.5 . . ?
C3 C2 H2A 109.5 . . ?
C1 C2 H2A 109.5 . . ?
H2B C2 H2A 108.1 . . ?
C2 C3 C4 113.6(7) . . ?
C2 C3 H3A 108.8 . . ?
C4 C3 H3A 108.8 . . ?
C2 C3 H3B 108.8 . . ?
C4 C3 H3B 108.8 . . ?
H3A C3 H3B 107.7 . . ?
C19 C4 C3 111.2(8) . . ?
C19 C4 C18 106.8(7) . . ?
C3 C4 C18 106.1(7) . . ?
C19 C4 C5 115.6(7) . . ?
C3 C4 C5 107.9(6) . . ?
C18 C4 C5 108.9(7) . . ?
C6 C5 C4 115.1(6) . . ?
C6 C5 C10 110.2(6) . . ?
C4 C5 C10 116.7(6) . . ?
C6 C5 H5 104.4 . . ?
C4 C5 H5 104.4 . . ?
C10 C5 H5 104.4 . . ?
C7 C6 C5 110.5(7) . . ?
C7 C6 H6A 109.6 . . ?
C5 C6 H6A 109.6 . . ?
C7 C6 H6B 109.6 . . ?
C5 C6 H6B 109.6 . . ?
H6A C6 H6B 108.1 . . ?
C6 C7 C8 112.4(7) . . ?
C6 C7 H7A 109.1 . . ?
C8 C7 H7A 109.1 . . ?
C6 C7 H7B 109.1 . . ?
C8 C7 H7B 109.1 . . ?
H7A C7 H7B 107.8 . . ?
C14 C8 C9 109.6(6) . . ?
C14 C8 C7 111.1(6) . . ?
C9 C8 C7 111.8(6) . . ?
C14 C8 H8 108.1 . . ?
C9 C8 H8 108.1 . . ?
C7 C8 H8 108.1 . . ?
C11 C9 C8 108.0(5) . . ?
C11 C9 C10 114.9(5) . . ?
C8 C9 C10 113.5(5) . . ?
C11 C9 H9 106.7 . . ?
C8 C9 H9 106.7 . . ?
C10 C9 H9 106.7 . . ?
C20 C10 C1 110.7(6) . . ?
C20 C10 C9 110.1(5) . . ?
C1 C10 C9 107.5(5) . . ?
C20 C10 C5 113.0(5) . . ?
C1 C10 C5 108.3(5) . . ?
C9 C10 C5 106.9(5) . . ?
C12 C11 C9 115.3(6) . . ?
C12 C11 H11A 108.5 . . ?
C9 C11 H11A 108.5 . . ?
C12 C11 H11B 108.5 . . ?
C9 C11 H11B 108.5 . . ?
H11A C11 H11B 107.5 . . ?
C13 C12 C17 125.1(8) . . ?
C13 C12 C11 121.8(7) . . ?
C17 C12 C11 113.1(7) . . ?
C12 C13 C14 119.3(7) . . ?
C12 C13 C15 125.2(8) . . ?
C14 C13 C15 115.5(7) . . ?
O2 C14 C13 120.6(9) . . ?
O2 C14 C8 119.5(9) . . ?
C13 C14 C8 119.8(6) . . ?
C16 C15 C13 124.4(9) . . ?
C16 C15 H15 117.8 . . ?
C13 C15 H15 117.8 . . ?
C15 C16 H16B 120.0 . . ?
C15 C16 H16A 120.0 . . ?
H16B C16 H16A 120.0 . . ?
C12 C17 H17C 109.5 . . ?
C12 C17 H17A 109.5 . . ?
H17C C17 H17A 109.5 . . ?
C12 C17 H17B 109.5 . . ?
H17C C17 H17B 109.5 . . ?
H17A C17 H17B 109.5 . . ?
C4 C18 H18C 109.5 . . ?
C4 C18 H18A 109.5 . . ?
H18C C18 H18A 109.5 . . ?
C4 C18 H18B 109.5 . . ?
H18C C18 H18B 109.5 . . ?
H18A C18 H18B 109.5 . . ?
C4 C19 H19A 109.5 . . ?
C4 C19 H19B 109.5 . . ?
H19A C19 H19B 109.5 . . ?
C4 C19 H19C 109.5 . . ?
H19A C19 H19C 109.5 . . ?
H19B C19 H19C 109.5 . . ?
C10 C20 H20B 109.5 . . ?
C10 C20 H20A 109.5 . . ?
H20B C20 H20A 109.5 . . ?
C10 C20 H20C 109.5 . . ?
H20B C20 H20C 109.5 . . ?
H20A C20 H20C 109.5 . . ?

loop_
_geom_bond_atom_site_label_1
_geom_bond_atom_site_label_2
_geom_bond_distance
_geom_bond_site_symmetry_2
_geom_bond_publ_flag
C1 C2 1.524(11) . ?
C1 C10 1.536(9) . ?
C1 H1B 0.9700 . ?
C1 H1A 0.9700 . ?
C2 C3 1.503(13) . ?
C2 H2B 0.9700 . ?
C2 H2A 0.9700 . ?
C3 C4 1.548(12) . ?
C3 H3A 0.9700 . ?
C3 H3B 0.9700 . ?
C4 C19 1.527(13) . ?
C4 C18 1.553(13) . ?
C4 C5 1.558(11) . ?
C5 C6 1.528(9) . ?
C5 C10 1.561(9) . ?
C5 H5 0.9800 . ?
C6 C7 1.526(14) . ?
C6 H6A 0.9700 . ?
C6 H6B 0.9700 . ?
C7 C8 1.533(11) . ?
C7 H7A 0.9700 . ?
C7 H7B 0.9700 . ?
C8 C14 1.526(12) . ?
C8 C9 1.531(8) . ?
C8 H8 0.9800 . ?
C9 C11 1.528(9) . ?
C9 C10 1.563(9) . ?
C9 H9 0.9800 . ?
C10 C20 1.537(9) . ?
C11 C12 1.501(11) . ?
C11 H11A 0.9700 . ?
C11 H11B 0.9700 . ?
C12 C13 1.333(11) . ?
C12 C17 1.496(12) . ?
C13 C14 1.476(12) . ?
C13 C15 1.489(13) . ?
C14 O2 1.216(10) . ?
C15 C16 1.335(17) . ?
C15 H15 0.9300 . ?
C16 H16B 0.9300 . ?
C16 H16A 0.9300 . ?
C17 H17C 0.9600 . ?
C17 H17A 0.9600 . ?
C17 H17B 0.9600 . ?
C18 H18C 0.9600 . ?
C18 H18A 0.9600 . ?
C18 H18B 0.9600 . ?
C19 H19A 0.9600 . ?
C19 H19B 0.9600 . ?
C19 H19C 0.9600 . ?
C20 H20B 0.9600 . ?
C20 H20A 0.9600 . ?
C20 H20C 0.9600 . ?

loop_
_geom_torsion_atom_site_label_1
_geom_torsion_atom_site_label_2
_geom_torsion_atom_site_label_3
_geom_torsion_atom_site_label_4
_geom_torsion
_geom_torsion_site_symmetry_1
_geom_torsion_site_symmetry_2
_geom_torsion_site_symmetry_3
_geom_torsion_site_symmetry_4
_geom_torsion_publ_flag
C10 C1 C2 C3 -57.9(10) . . . . ?
C1 C2 C3 C4 58.3(10) . . . . ?
C2 C3 C4 C19 74.4(10) . . . . ?
C2 C3 C4 C18 -169.9(8) . . . . ?
C2 C3 C4 C5 -53.3(10) . . . . ?
C19 C4 C5 C6 56.7(10) . . . . ?
C3 C4 C5 C6 -178.1(8) . . . . ?
C18 C4 C5 C6 -63.4(8) . . . . ?
C19 C4 C5 C10 -74.7(9) . . . . ?
C3 C4 C5 C10 50.4(8) . . . . ?
C18 C4 C5 C10 165.1(6) . . . . ?
C4 C5 C6 C7 163.7(7) . . . . ?
C10 C5 C6 C7 -61.8(9) . . . . ?
C5 C6 C7 C8 55.7(9) . . . . ?
C6 C7 C8 C14 -173.1(7) . . . . ?
C6 C7 C8 C9 -50.3(9) . . . . ?
C14 C8 C9 C11 -56.1(7) . . . . ?
C7 C8 C9 C11 -179.7(6) . . . . ?
C14 C8 C9 C10 175.4(5) . . . . ?
C7 C8 C9 C10 51.8(8) . . . . ?
C2 C1 C10 C20 -72.2(8) . . . . ?
C2 C1 C10 C9 167.5(6) . . . . ?
C2 C1 C10 C5 52.3(8) . . . . ?
C11 C9 C10 C20 -57.9(7) . . . . ?
C8 C9 C10 C20 67.0(7) . . . . ?
C11 C9 C10 C1 62.8(7) . . . . ?
C8 C9 C10 C1 -172.2(5) . . . . ?
C11 C9 C10 C5 178.9(5) . . . . ?
C8 C9 C10 C5 -56.1(6) . . . . ?
C6 C5 C10 C20 -60.9(8) . . . . ?
C4 C5 C10 C20 72.8(7) . . . . ?
C6 C5 C10 C1 176.1(6) . . . . ?
C4 C5 C10 C1 -50.2(7) . . . . ?
C6 C5 C10 C9 60.5(7) . . . . ?
C4 C5 C10 C9 -165.8(5) . . . . ?
C8 C9 C11 C12 49.2(8) . . . . ?
C10 C9 C11 C12 176.9(6) . . . . ?
C9 C11 C12 C13 -14.8(10) . . . . ?
C9 C11 C12 C17 164.2(7) . . . . ?
C17 C12 C13 C14 169.0(8) . . . . ?
C11 C12 C13 C14 -12.2(10) . . . . ?
C17 C12 C13 C15 -7.5(12) . . . . ?
C11 C12 C13 C15 171.4(8) . . . . ?
C12 C13 C14 O2 -175.4(9) . . . . ?
C15 C13 C14 O2 1.4(12) . . . . ?
C12 C13 C14 C8 2.2(10) . . . . ?
C15 C13 C14 C8 178.9(7) . . . . ?
C9 C8 C14 O2 -149.2(9) . . . . ?
C7 C8 C14 O2 -25.2(11) . . . . ?
C9 C8 C14 C13 33.3(9) . . . . ?
C7 C8 C14 C13 157.3(6) . . . . ?
C12 C13 C15 C16 -37.4(13) . . . . ?
C14 C13 C15 C16 146.0(10) . . . . ?
